data_4335467
loop_
_publ_author_name
'Stephen D. J. McKinnon'
'Brian O. Patrick'
'A. B. P. Lever'
'Robin G. Hicks'

_publ_section_title
;
 Binuclear Ruthenium Complexes of a Neutral Radical Bridging Ligand. A New
 "Spin" on Mixed Valency
;
_journal_name_full 'Inorganic Chemistry'
_journal_page_first 8053
_journal_page_last 8066
_journal_paper_doi 10.1021/ic400704j
_journal_volume 52
_journal_year 2013
_chemical_formula_sum 'C36 H54.5 F6 N6 O9.75 P Ru2'
_chemical_formula_weight 1074.47
_chemical_name_systematic
;
 ?
;
_space_group_IT_number 14
_symmetry_cell_setting monoclinic
_symmetry_space_group_name_Hall '-P 2ybc'
_symmetry_space_group_name_H-M 'P 1 21/c 1'
_atom_sites_solution_hydrogens geom
_atom_sites_solution_primary direct
_atom_sites_solution_secondary difmap
_audit_creation_method SHELXL-97
_cell_angle_alpha 90.00
_cell_angle_beta 114.362(2)
_cell_angle_gamma 90.00
_cell_formula_units_Z 4
_cell_length_a 14.0376(5)
_cell_length_b 22.8405(11)
_cell_length_c 15.5075(7)
_cell_measurement_reflns_used 9946
_cell_measurement_temperature 173(2)
_cell_measurement_theta_max 24.93
_cell_measurement_theta_min 2.66
_cell_volume 4529.4(3)
_computing_structure_refinement 'SHELXL-97 (Sheldrick, 1997)'
_diffrn_ambient_temperature 173(2)
_diffrn_measured_fraction_theta_full 0.997
_diffrn_measured_fraction_theta_max 0.997
_diffrn_measurement_device_type 'Bruker X8 APEX II'
_diffrn_measurement_method 'area detector'
_diffrn_radiation_monochromator graphite
_diffrn_radiation_source 'fine-focus sealed tube'
_diffrn_radiation_type MoK\a
_diffrn_radiation_wavelength 0.71073
_diffrn_reflns_av_R_equivalents 0.0661
_diffrn_reflns_av_sigmaI/netI 0.0491
_diffrn_reflns_limit_h_max 16
_diffrn_reflns_limit_h_min -14
_diffrn_reflns_limit_k_max 27
_diffrn_reflns_limit_k_min -27
_diffrn_reflns_limit_l_max 18
_diffrn_reflns_limit_l_min -18
_diffrn_reflns_number 72750
_diffrn_reflns_theta_full 25.41
_diffrn_reflns_theta_max 25.41
_diffrn_reflns_theta_min 1.69
_exptl_absorpt_coefficient_mu 0.784
_exptl_absorpt_correction_T_max 0.977
_exptl_absorpt_correction_T_min 0.890
_exptl_absorpt_correction_type multi-scan
_exptl_crystal_colour brown
_exptl_crystal_density_diffrn 1.576
_exptl_crystal_description irregular
_exptl_crystal_F_000 2190
_exptl_crystal_size_max 0.50
_exptl_crystal_size_mid 0.12
_exptl_crystal_size_min 0.03
_refine_diff_density_max 0.982
_refine_diff_density_min -0.685
_refine_diff_density_rms 0.111
_refine_ls_extinction_method none
_refine_ls_goodness_of_fit_ref 1.093
_refine_ls_hydrogen_treatment constr
_refine_ls_matrix_type full
_refine_ls_number_parameters 561
_refine_ls_number_reflns 8328
_refine_ls_number_restraints 3
_refine_ls_restrained_S_all 1.097
_refine_ls_R_factor_all 0.0797
_refine_ls_R_factor_gt 0.0394
_refine_ls_shift/su_max 0.019
_refine_ls_shift/su_mean 0.000
_refine_ls_structure_factor_coef Fsqd
_refine_ls_weighting_details 'calc w=1/[\s^2^(Fo^2^)+(0.0152P)^2^+16.0605P] where P=(Fo^2^+2Fc^2^)/3'
_refine_ls_weighting_scheme calc
_refine_ls_wR_factor_gt 0.0709
_refine_ls_wR_factor_ref 0.0888
_reflns_number_gt 5954
_reflns_number_total 8328
_reflns_threshold_expression >2sigma(I)
_cod_data_source_file ic400704j_si_004.cif
_cod_data_source_block rh056
_cod_original_sg_symbol_H-M 'P 21/c'
_cod_original_formula_sum 'C36 H54.50 F6 N6 O9.75 P Ru2'
_cod_database_code 4335467

loop_
_symmetry_equiv_pos_as_xyz
'x, y, z'
'-x, y+1/2, -z+1/2'
'-x, -y, -z'
'x, -y-1/2, z-1/2'

loop_
_atom_site_label
_atom_site_type_symbol
_atom_site_fract_x
_atom_site_fract_y
_atom_site_fract_z
_atom_site_U_iso_or_equiv
_atom_site_adp_type
_atom_site_occupancy
_atom_site_symmetry_multiplicity
_atom_site_calc_flag
_atom_site_refinement_flags
_atom_site_disorder_assembly
_atom_site_disorder_group
C1 C 0.7233(3) 0.09650(19) 0.4763(3) 0.0172(9) Uani 1 1 d . . .
C2 C 0.8418(3) 0.0419(2) 0.6377(3) 0.0235(10) Uani 1 1 d . . .
C3 C 0.7544(4) -0.0523(2) 0.5658(3) 0.0259(11) Uani 1 1 d . . .
H3 H 0.7028 -0.0647 0.5017 0.031 Uiso 1 1 calc R . .
C4 C 0.8488(4) -0.0915(2) 0.5904(4) 0.0380(13) Uani 1 1 d . . .
H4A H 0.8848 -0.0818 0.5499 0.057 Uiso 1 1 calc R . .
H4B H 0.8263 -0.1325 0.5804 0.057 Uiso 1 1 calc R . .
H4C H 0.8966 -0.0857 0.6569 0.057 Uiso 1 1 calc R . .
C5 C 0.7003(4) -0.0595(2) 0.6323(4) 0.0412(14) Uani 1 1 d . . .
H5A H 0.7485 -0.0486 0.6966 0.062 Uiso 1 1 calc R . .
H5B H 0.6790 -0.1005 0.6317 0.062 Uiso 1 1 calc R . .
H5C H 0.6384 -0.0343 0.6113 0.062 Uiso 1 1 calc R . .
C6 C 0.9120(4) 0.1367(2) 0.7137(3) 0.0325(12) Uani 1 1 d . . .
H6 H 0.8998 0.1786 0.6939 0.039 Uiso 1 1 calc R . .
C7 C 1.0259(4) 0.1241(3) 0.7360(5) 0.066(2) Uani 1 1 d . . .
H7A H 1.0428 0.0839 0.7594 0.099 Uiso 1 1 calc R . .
H7B H 1.0704 0.1515 0.7845 0.099 Uiso 1 1 calc R . .
H7C H 1.0379 0.1288 0.6785 0.099 Uiso 1 1 calc R . .
C8 C 0.8817(6) 0.1301(3) 0.7957(4) 0.0579(18) Uani 1 1 d . . .
H8A H 0.8076 0.1399 0.7750 0.087 Uiso 1 1 calc R . .
H8B H 0.9242 0.1566 0.8468 0.087 Uiso 1 1 calc R . .
H8C H 0.8937 0.0896 0.8185 0.087 Uiso 1 1 calc R . .
C11 C 0.6409(3) 0.12445(19) 0.3993(3) 0.0178(9) Uani 1 1 d . . .
C12 C 0.5371(3) 0.2060(2) 0.3490(3) 0.0219(10) Uani 1 1 d . . .
C13 C 0.4647(3) 0.1709(2) 0.2812(3) 0.0233(10) Uani 1 1 d . . .
H13 H 0.3991 0.1873 0.2410 0.028 Uiso 1 1 calc R . .
C14 C 0.4840(3) 0.1130(2) 0.2698(3) 0.0205(10) Uani 1 1 d . . .
C15 C 0.5178(4) 0.2688(2) 0.3583(3) 0.0330(12) Uani 1 1 d . . .
H15A H 0.5396 0.2785 0.4253 0.050 Uiso 1 1 calc R . .
H15B H 0.4431 0.2772 0.3236 0.050 Uiso 1 1 calc R . .
H15C H 0.5580 0.2924 0.3322 0.050 Uiso 1 1 calc R . .
C16 C 0.4100(4) 0.0755(2) 0.1930(3) 0.0326(12) Uani 1 1 d . . .
H16A H 0.4371 0.0692 0.1448 0.049 Uiso 1 1 calc R . .
H16B H 0.3418 0.0949 0.1642 0.049 Uiso 1 1 calc R . .
H16C H 0.4023 0.0378 0.2195 0.049 Uiso 1 1 calc R . .
C21 C 0.8703(4) 0.0447(2) 0.2366(4) 0.0389(13) Uani 1 1 d . . .
H21A H 0.8690 0.0874 0.2299 0.058 Uiso 1 1 calc R . .
H21B H 0.8795 0.0266 0.1832 0.058 Uiso 1 1 calc R . .
H21C H 0.9285 0.0334 0.2960 0.058 Uiso 1 1 calc R . .
C22 C 0.7688(3) 0.0242(2) 0.2378(3) 0.0257(11) Uani 1 1 d . . .
C23 C 0.7009(4) -0.0097(2) 0.1633(3) 0.0283(11) Uani 1 1 d . . .
H23 H 0.7234 -0.0198 0.1152 0.034 Uiso 1 1 calc R . .
C24 C 0.6038(4) -0.0302(2) 0.1524(3) 0.0245(11) Uani 1 1 d . . .
C25 C 0.5382(4) -0.0657(2) 0.0672(3) 0.0351(12) Uani 1 1 d . . .
H25A H 0.5299 -0.1054 0.0869 0.053 Uiso 1 1 calc R . .
H25B H 0.5726 -0.0675 0.0236 0.053 Uiso 1 1 calc R . .
H25C H 0.4694 -0.0474 0.0352 0.053 Uiso 1 1 calc R . .
C31 C 0.7395(4) -0.1698(2) 0.3450(4) 0.0348(12) Uani 1 1 d . . .
H31A H 0.7429 -0.1682 0.2832 0.052 Uiso 1 1 calc R . .
H31B H 0.7062 -0.2064 0.3505 0.052 Uiso 1 1 calc R . .
H31C H 0.8104 -0.1679 0.3954 0.052 Uiso 1 1 calc R . .
C32 C 0.6768(4) -0.1190(2) 0.3542(3) 0.0250(11) Uani 1 1 d . . .
C33 C 0.5815(4) -0.1282(2) 0.3612(3) 0.0308(12) Uani 1 1 d . . .
H33 H 0.5596 -0.1678 0.3587 0.037 Uiso 1 1 calc R . .
C34 C 0.5157(4) -0.0862(2) 0.3713(3) 0.0294(11) Uani 1 1 d . . .
C35 C 0.4225(4) -0.1054(3) 0.3885(5) 0.0537(17) Uani 1 1 d . . .
H35A H 0.4280 -0.0897 0.4492 0.081 Uiso 1 1 calc R . .
H35B H 0.4204 -0.1483 0.3901 0.081 Uiso 1 1 calc R . .
H35C H 0.3584 -0.0908 0.3375 0.081 Uiso 1 1 calc R . .
C41 C 1.0752(4) 0.2833(3) 0.6709(4) 0.0414(14) Uani 1 1 d . . .
H41A H 1.0534 0.3199 0.6902 0.062 Uiso 1 1 calc R . .
H41B H 1.1315 0.2913 0.6507 0.062 Uiso 1 1 calc R . .
H41C H 1.1003 0.2560 0.7244 0.062 Uiso 1 1 calc R . .
C42 C 0.9839(3) 0.2567(2) 0.5903(3) 0.0257(11) Uani 1 1 d . . .
C43 C 0.9926(3) 0.2423(2) 0.5066(3) 0.0258(11) Uani 1 1 d . . .
H43 H 1.0572 0.2518 0.5038 0.031 Uiso 1 1 calc R . .
C44 C 0.9186(3) 0.2159(2) 0.4270(3) 0.0218(10) Uani 1 1 d . . .
C45 C 0.9429(4) 0.2050(2) 0.3430(3) 0.0312(12) Uani 1 1 d . . .
H45A H 0.9408 0.1629 0.3306 0.047 Uiso 1 1 calc R . .
H45B H 1.0129 0.2201 0.3559 0.047 Uiso 1 1 calc R . .
H45C H 0.8911 0.2250 0.2875 0.047 Uiso 1 1 calc R . .
C51 C 0.7381(5) 0.3984(2) 0.4566(4) 0.0481(15) Uani 1 1 d . . .
H51A H 0.8060 0.4014 0.4529 0.072 Uiso 1 1 calc R . .
H51B H 0.7306 0.4306 0.4951 0.072 Uiso 1 1 calc R . .
H51C H 0.6820 0.4006 0.3927 0.072 Uiso 1 1 calc R . .
C52 C 0.7315(4) 0.3412(2) 0.5007(3) 0.0294(11) Uani 1 1 d . . .
C53 C 0.7045(4) 0.3392(2) 0.5768(3) 0.0291(11) Uani 1 1 d . . .
H53 H 0.6963 0.3757 0.6024 0.035 Uiso 1 1 calc R . .
C54 C 0.6880(3) 0.2891(2) 0.6198(3) 0.0260(11) Uani 1 1 d . . .
C55 C 0.6452(4) 0.2952(2) 0.6934(3) 0.0359(13) Uani 1 1 d . . .
H55A H 0.5693 0.2895 0.6639 0.054 Uiso 1 1 calc R . .
H55B H 0.6612 0.3344 0.7215 0.054 Uiso 1 1 calc R . .
H55C H 0.6773 0.2657 0.7428 0.054 Uiso 1 1 calc R . .
N1 N 0.7791(3) 0.01012(16) 0.5574(2) 0.0222(8) Uani 1 1 d . . .
N2 N 0.7203(3) 0.03770(15) 0.4731(2) 0.0171(8) Uani 1 1 d . . .
N3 N 0.8434(3) 0.10174(16) 0.6306(2) 0.0213(8) Uani 1 1 d . . .
N4 N 0.7840(3) 0.13116(15) 0.5483(2) 0.0169(8) Uani 1 1 d . . .
N11 N 0.5756(3) 0.08905(16) 0.3312(2) 0.0192(8) Uani 1 1 d . . .
N12 N 0.6292(3) 0.18193(15) 0.4090(2) 0.0166(8) Uani 1 1 d . . .
O1 O 0.8927(3) 0.01638(14) 0.7104(2) 0.0357(9) Uani 1 1 d . . .
O11 O 0.5627(2) -0.02142(13) 0.2111(2) 0.0233(7) Uani 1 1 d . . .
O12 O 0.7538(2) 0.04088(13) 0.3098(2) 0.0242(7) Uani 1 1 d . . .
O21 O 0.7192(2) -0.06925(13) 0.3574(2) 0.0240(7) Uani 1 1 d . . .
O22 O 0.5250(2) -0.03050(13) 0.3703(2) 0.0243(7) Uani 1 1 d . . .
O31 O 0.9032(2) 0.24788(13) 0.6071(2) 0.0228(7) Uani 1 1 d . . .
O32 O 0.8272(2) 0.19864(13) 0.41577(19) 0.0208(7) Uani 1 1 d . . .
O41 O 0.7486(2) 0.29646(13) 0.4591(2) 0.0259(7) Uani 1 1 d . . .
O42 O 0.7029(2) 0.23671(13) 0.6011(2) 0.0237(7) Uani 1 1 d . . .
F1 F 0.4073(3) 0.1845(3) 0.0245(3) 0.1185(19) Uani 1 1 d . . .
F2 F 0.2779(3) 0.20183(17) 0.0699(2) 0.0814(13) Uani 1 1 d . . .
F3 F 0.3153(5) 0.2681(2) -0.0169(3) 0.126(2) Uani 1 1 d . . .
F4 F 0.1707(3) 0.2174(2) -0.0804(3) 0.0991(16) Uani 1 1 d . . .
F5 F 0.2963(3) 0.1995(2) -0.1257(3) 0.1009(17) Uani 1 1 d . . .
F6 F 0.2599(4) 0.1339(2) -0.0380(3) 0.0952(14) Uani 1 1 d . . .
P1 P 0.28899(12) 0.20239(9) -0.02827(11) 0.0556(5) Uani 1 1 d . . .
Ru1 Ru 0.64127(3) 0.007046(15) 0.34487(2) 0.01813(10) Uani 1 1 d . . .
Ru2 Ru 0.76737(3) 0.214856(16) 0.51064(2) 0.01749(9) Uani 1 1 d . . .
O51 O 0.0000 0.0000 0.0000 0.223(8) Uani 1 2 d S . .
C5OA C -0.094(2) -0.0427(10) -0.0151(19) 0.136(7) Uiso 0.50 1 d PD A 1
H5O1 H -0.0906 -0.0569 0.0464 0.163 Uiso 0.50 1 calc PR A 1
H5O2 H -0.1618 -0.0227 -0.0494 0.163 Uiso 0.50 1 calc PR A 1
C51A C -0.082(2) -0.0894(10) -0.0692(18) 0.153(7) Uiso 0.50 1 d PD A 1
H51D H -0.1398 -0.1170 -0.0839 0.229 Uiso 0.50 1 calc PR A 1
H51E H -0.0155 -0.1095 -0.0330 0.229 Uiso 0.50 1 calc PR A 1
H51F H -0.0816 -0.0741 -0.1281 0.229 Uiso 0.50 1 calc PR A 1
C50B C -0.0203(17) -0.0319(12) -0.0501(19) 0.136(7) Uiso 0.50 1 d PD . 2
H50A H 0.0328 -0.0633 -0.0272 0.163 Uiso 0.50 1 calc PR . 2
H50B H -0.0178 -0.0152 -0.1080 0.163 Uiso 0.50 1 calc PR . 2
C51B C -0.1256(17) -0.0587(13) -0.076(2) 0.153(7) Uiso 0.50 1 d PD B 2
H51G H -0.1326 -0.0934 -0.1155 0.229 Uiso 0.50 1 calc PR B 2
H51H H -0.1799 -0.0302 -0.1114 0.229 Uiso 0.50 1 calc PR B 2
H51I H -0.1334 -0.0701 -0.0184 0.229 Uiso 0.50 1 calc PR B 2
O61 O 1.0581(14) -0.0540(8) 0.5122(12) 0.065(5) Uiso 0.25 1 d P . .

loop_
_atom_site_aniso_label
_atom_site_aniso_U_11
_atom_site_aniso_U_22
_atom_site_aniso_U_33
_atom_site_aniso_U_23
_atom_site_aniso_U_13
_atom_site_aniso_U_12
C1 0.012(2) 0.026(3) 0.015(2) 0.0024(19) 0.0071(18) 0.0009(18)
C2 0.022(2) 0.023(3) 0.022(3) 0.002(2) 0.006(2) 0.001(2)
C3 0.026(3) 0.022(3) 0.025(2) 0.004(2) 0.005(2) -0.001(2)
C4 0.035(3) 0.027(3) 0.044(3) 0.004(2) 0.008(3) 0.007(2)
C5 0.047(3) 0.041(3) 0.040(3) 0.008(3) 0.022(3) -0.007(3)
C6 0.035(3) 0.028(3) 0.022(3) -0.001(2) 0.000(2) -0.005(2)
C7 0.030(3) 0.065(5) 0.076(5) -0.004(4) -0.007(3) -0.016(3)
C8 0.103(5) 0.042(4) 0.025(3) -0.007(3) 0.022(3) -0.015(3)
C11 0.014(2) 0.026(3) 0.018(2) 0.0028(19) 0.0112(19) -0.0008(18)
C12 0.026(3) 0.025(3) 0.020(2) 0.003(2) 0.015(2) 0.004(2)
C13 0.018(2) 0.032(3) 0.021(2) 0.005(2) 0.008(2) 0.005(2)
C14 0.015(2) 0.030(3) 0.018(2) 0.0032(19) 0.0077(19) -0.0022(19)
C15 0.030(3) 0.028(3) 0.035(3) 0.003(2) 0.006(2) 0.013(2)
C16 0.022(3) 0.038(3) 0.028(3) 0.003(2) 0.001(2) 0.005(2)
C21 0.032(3) 0.045(3) 0.050(3) -0.002(3) 0.027(3) -0.004(2)
C22 0.025(3) 0.022(3) 0.033(3) 0.008(2) 0.015(2) 0.005(2)
C23 0.035(3) 0.033(3) 0.023(2) -0.001(2) 0.019(2) 0.002(2)
C24 0.029(3) 0.021(3) 0.020(2) 0.0013(19) 0.007(2) 0.003(2)
C25 0.037(3) 0.036(3) 0.031(3) -0.010(2) 0.013(2) -0.004(2)
C31 0.040(3) 0.028(3) 0.038(3) -0.001(2) 0.018(2) 0.005(2)
C32 0.029(3) 0.024(3) 0.018(2) -0.002(2) 0.006(2) -0.001(2)
C33 0.036(3) 0.023(3) 0.036(3) -0.001(2) 0.017(2) -0.009(2)
C34 0.026(3) 0.035(3) 0.031(3) 0.001(2) 0.016(2) -0.005(2)
C35 0.044(4) 0.044(4) 0.090(5) 0.003(3) 0.044(3) -0.009(3)
C41 0.031(3) 0.054(4) 0.043(3) -0.017(3) 0.020(3) -0.019(3)
C42 0.020(2) 0.026(3) 0.032(3) 0.000(2) 0.011(2) -0.002(2)
C43 0.016(2) 0.035(3) 0.030(3) -0.001(2) 0.014(2) -0.002(2)
C44 0.022(2) 0.022(2) 0.026(2) 0.005(2) 0.013(2) 0.005(2)
C45 0.030(3) 0.039(3) 0.034(3) 0.000(2) 0.023(2) 0.001(2)
C51 0.063(4) 0.026(3) 0.072(4) 0.001(3) 0.045(3) -0.001(3)
C52 0.024(3) 0.026(3) 0.040(3) -0.003(2) 0.015(2) -0.003(2)
C53 0.030(3) 0.026(3) 0.036(3) -0.010(2) 0.017(2) -0.001(2)
C54 0.017(2) 0.039(3) 0.024(2) -0.008(2) 0.010(2) -0.001(2)
C55 0.033(3) 0.051(4) 0.028(3) -0.010(2) 0.018(2) 0.005(2)
N1 0.021(2) 0.023(2) 0.0192(19) 0.0021(16) 0.0047(16) 0.0001(16)
N2 0.0136(18) 0.020(2) 0.0168(19) 0.0013(15) 0.0050(15) 0.0021(15)
N3 0.020(2) 0.024(2) 0.0136(19) 0.0039(16) -0.0003(16) -0.0017(16)
N4 0.0111(18) 0.023(2) 0.0165(18) -0.0009(15) 0.0053(15) -0.0014(15)
N11 0.0117(18) 0.028(2) 0.0178(19) 0.0009(16) 0.0063(16) -0.0036(15)
N12 0.0171(19) 0.020(2) 0.0158(18) 0.0050(15) 0.0095(15) 0.0027(15)
O1 0.038(2) 0.029(2) 0.0235(18) 0.0074(15) -0.0035(16) 0.0013(16)
O11 0.0199(16) 0.0284(18) 0.0205(16) -0.0042(13) 0.0072(14) -0.0036(13)
O12 0.0231(17) 0.0237(18) 0.0279(18) -0.0021(14) 0.0128(14) -0.0047(13)
O21 0.0223(17) 0.0235(18) 0.0260(17) -0.0012(14) 0.0098(14) -0.0005(14)
O22 0.0227(17) 0.0249(19) 0.0305(18) -0.0012(14) 0.0160(14) -0.0029(13)
O31 0.0199(16) 0.0265(18) 0.0231(17) -0.0044(14) 0.0098(14) -0.0071(13)
O32 0.0199(17) 0.0231(18) 0.0215(16) -0.0007(13) 0.0108(13) -0.0002(13)
O41 0.0289(18) 0.0236(19) 0.0305(18) -0.0012(14) 0.0178(15) 0.0012(14)
O42 0.0232(17) 0.0271(19) 0.0239(17) -0.0029(14) 0.0126(14) -0.0024(14)
F1 0.041(2) 0.168(5) 0.107(4) -0.042(4) -0.009(2) 0.019(3)
F2 0.123(3) 0.074(3) 0.042(2) 0.0011(19) 0.029(2) 0.037(2)
F3 0.215(6) 0.077(4) 0.084(3) -0.016(3) 0.059(4) -0.039(4)
F4 0.062(3) 0.169(5) 0.063(3) 0.008(3) 0.022(2) 0.057(3)
F5 0.081(3) 0.178(5) 0.058(3) -0.041(3) 0.044(2) -0.010(3)
F6 0.100(3) 0.080(3) 0.102(3) -0.036(3) 0.037(3) -0.001(3)
P1 0.0410(9) 0.0810(14) 0.0343(8) -0.0210(8) 0.0049(7) 0.0188(9)
Ru1 0.01501(18) 0.0209(2) 0.01797(18) -0.00038(15) 0.00631(14) -0.00170(15)
Ru2 0.01633(18) 0.0201(2) 0.01839(18) -0.00102(15) 0.00951(14) -0.00077(15)
O51 0.290(19) 0.238(18) 0.104(9) -0.051(10) 0.044(10) -0.119(15)

loop_
_atom_type_symbol
_atom_type_description
_atom_type_scat_dispersion_real
_atom_type_scat_dispersion_imag
_atom_type_scat_source
C C 0.0033 0.0016 'International Tables Vol C Tables 4.2.6.8 and 6.1.1.4'
H H 0.0000 0.0000 'International Tables Vol C Tables 4.2.6.8 and 6.1.1.4'
N N 0.0061 0.0033 'International Tables Vol C Tables 4.2.6.8 and 6.1.1.4'
O O 0.0106 0.0060 'International Tables Vol C Tables 4.2.6.8 and 6.1.1.4'
F F 0.0171 0.0103 'International Tables Vol C Tables 4.2.6.8 and 6.1.1.4'
P P 0.1023 0.0942 'International Tables Vol C Tables 4.2.6.8 and 6.1.1.4'
Ru Ru -1.2594 0.8363 'International Tables Vol C Tables 4.2.6.8 and 6.1.1.4'

loop_
_geom_angle_atom_site_label_1
_geom_angle_atom_site_label_2
_geom_angle_atom_site_label_3
_geom_angle
_geom_angle_site_symmetry_1
_geom_angle_site_symmetry_3
N2 C1 N4 128.1(4) . .
N2 C1 C11 114.5(4) . .
N4 C1 C11 116.6(4) . .
O1 C2 N3 122.2(4) . .
O1 C2 N1 119.6(4) . .
N3 C2 N1 118.2(4) . .
N1 C3 C4 112.2(4) . .
N1 C3 C5 111.3(4) . .
C4 C3 C5 113.3(4) . .
N1 C3 H3 106.5 . .
C4 C3 H3 106.5 . .
C5 C3 H3 106.5 . .
C3 C4 H4A 109.5 . .
C3 C4 H4B 109.5 . .
H4A C4 H4B 109.5 . .
C3 C4 H4C 109.5 . .
H4A C4 H4C 109.5 . .
H4B C4 H4C 109.5 . .
C3 C5 H5A 109.5 . .
C3 C5 H5B 109.5 . .
H5A C5 H5B 109.5 . .
C3 C5 H5C 109.5 . .
H5A C5 H5C 109.5 . .
H5B C5 H5C 109.5 . .
N3 C6 C8 111.8(4) . .
N3 C6 C7 110.0(4) . .
C8 C6 C7 115.3(5) . .
N3 C6 H6 106.4 . .
C8 C6 H6 106.4 . .
C7 C6 H6 106.4 . .
C6 C7 H7A 109.5 . .
C6 C7 H7B 109.5 . .
H7A C7 H7B 109.5 . .
C6 C7 H7C 109.5 . .
H7A C7 H7C 109.5 . .
H7B C7 H7C 109.5 . .
C6 C8 H8A 109.5 . .
C6 C8 H8B 109.5 . .
H8A C8 H8B 109.5 . .
C6 C8 H8C 109.5 . .
H8A C8 H8C 109.5 . .
H8B C8 H8C 109.5 . .
N12 C11 N11 127.0(4) . .
N12 C11 C1 116.1(4) . .
N11 C11 C1 116.3(4) . .
N12 C12 C13 118.8(4) . .
N12 C12 C15 119.1(4) . .
C13 C12 C15 122.1(4) . .
C14 C13 C12 122.3(4) . .
C14 C13 H13 118.9 . .
C12 C13 H13 118.9 . .
N11 C14 C13 118.5(4) . .
N11 C14 C16 118.4(4) . .
C13 C14 C16 123.2(4) . .
C12 C15 H15A 109.5 . .
C12 C15 H15B 109.5 . .
H15A C15 H15B 109.5 . .
C12 C15 H15C 109.5 . .
H15A C15 H15C 109.5 . .
H15B C15 H15C 109.5 . .
C14 C16 H16A 109.5 . .
C14 C16 H16B 109.5 . .
H16A C16 H16B 109.5 . .
C14 C16 H16C 109.5 . .
H16A C16 H16C 109.5 . .
H16B C16 H16C 109.5 . .
C22 C21 H21A 109.5 . .
C22 C21 H21B 109.5 . .
H21A C21 H21B 109.5 . .
C22 C21 H21C 109.5 . .
H21A C21 H21C 109.5 . .
H21B C21 H21C 109.5 . .
O12 C22 C23 126.1(4) . .
O12 C22 C21 114.5(4) . .
C23 C22 C21 119.4(4) . .
C24 C23 C22 126.4(4) . .
C24 C23 H23 116.8 . .
C22 C23 H23 116.8 . .
O11 C24 C23 124.8(4) . .
O11 C24 C25 114.8(4) . .
C23 C24 C25 120.4(4) . .
C24 C25 H25A 109.5 . .
C24 C25 H25B 109.5 . .
H25A C25 H25B 109.5 . .
C24 C25 H25C 109.5 . .
H25A C25 H25C 109.5 . .
H25B C25 H25C 109.5 . .
C32 C31 H31A 109.5 . .
C32 C31 H31B 109.5 . .
H31A C31 H31B 109.5 . .
C32 C31 H31C 109.5 . .
H31A C31 H31C 109.5 . .
H31B C31 H31C 109.5 . .
O21 C32 C33 125.2(4) . .
O21 C32 C31 114.2(4) . .
C33 C32 C31 120.5(4) . .
C34 C33 C32 127.3(4) . .
C34 C33 H33 116.3 . .
C32 C33 H33 116.3 . .
O22 C34 C33 127.7(4) . .
O22 C34 C35 113.1(4) . .
C33 C34 C35 119.2(5) . .
C34 C35 H35A 109.5 . .
C34 C35 H35B 109.5 . .
H35A C35 H35B 109.5 . .
C34 C35 H35C 109.5 . .
H35A C35 H35C 109.5 . .
H35B C35 H35C 109.5 . .
C42 C41 H41A 109.5 . .
C42 C41 H41B 109.5 . .
H41A C41 H41B 109.5 . .
C42 C41 H41C 109.5 . .
H41A C41 H41C 109.5 . .
H41B C41 H41C 109.5 . .
O31 C42 C43 125.4(4) . .
O31 C42 C41 114.7(4) . .
C43 C42 C41 119.9(4) . .
C44 C43 C42 127.8(4) . .
C44 C43 H43 116.1 . .
C42 C43 H43 116.1 . .
O32 C44 C43 126.6(4) . .
O32 C44 C45 114.0(4) . .
C43 C44 C45 119.4(4) . .
C44 C45 H45A 109.5 . .
C44 C45 H45B 109.5 . .
H45A C45 H45B 109.5 . .
C44 C45 H45C 109.5 . .
H45A C45 H45C 109.5 . .
H45B C45 H45C 109.5 . .
C52 C51 H51A 109.5 . .
C52 C51 H51B 109.5 . .
H51A C51 H51B 109.5 . .
C52 C51 H51C 109.5 . .
H51A C51 H51C 109.5 . .
H51B C51 H51C 109.5 . .
O41 C52 C53 125.3(4) . .
O41 C52 C51 113.9(4) . .
C53 C52 C51 120.7(4) . .
C52 C53 C54 126.5(4) . .
C52 C53 H53 116.7 . .
C54 C53 H53 116.7 . .
O42 C54 C53 126.2(4) . .
O42 C54 C55 114.7(4) . .
C53 C54 C55 119.1(4) . .
C54 C55 H55A 109.5 . .
C54 C55 H55B 109.5 . .
H55A C55 H55B 109.5 . .
C54 C55 H55C 109.5 . .
H55A C55 H55C 109.5 . .
H55B C55 H55C 109.5 . .
N2 N1 C2 121.3(4) . .
N2 N1 C3 116.8(3) . .
C2 N1 C3 120.4(3) . .
C1 N2 N1 115.1(3) . .
C1 N2 Ru1 112.9(3) . .
N1 N2 Ru1 131.7(3) . .
C2 N3 N4 122.4(3) . .
C2 N3 C6 119.5(4) . .
N4 N3 C6 118.1(3) . .
C1 N4 N3 114.6(3) . .
C1 N4 Ru2 111.4(3) . .
N3 N4 Ru2 134.0(3) . .
C11 N11 C14 116.6(4) . .
C11 N11 Ru1 109.6(3) . .
C14 N11 Ru1 133.8(3) . .
C11 N12 C12 116.4(4) . .
C11 N12 Ru2 108.8(3) . .
C12 N12 Ru2 134.6(3) . .
C24 O11 Ru1 124.6(3) . .
C22 O12 Ru1 123.3(3) . .
C32 O21 Ru1 122.6(3) . .
C34 O22 Ru1 121.3(3) . .
C42 O31 Ru2 123.5(3) . .
C44 O32 Ru2 122.8(3) . .
C52 O41 Ru2 124.1(3) . .
C54 O42 Ru2 123.7(3) . .
F3 P1 F4 89.9(3) . .
F3 P1 F5 92.5(3) . .
F4 P1 F5 89.3(2) . .
F3 P1 F1 92.4(3) . .
F4 P1 F1 177.6(3) . .
F5 P1 F1 90.9(3) . .
F3 P1 F2 90.7(3) . .
F4 P1 F2 89.7(2) . .
F5 P1 F2 176.7(3) . .
F1 P1 F2 89.9(3) . .
F3 P1 F6 178.3(3) . .
F4 P1 F6 89.5(3) . .
F5 P1 F6 89.1(3) . .
F1 P1 F6 88.2(3) . .
F2 P1 F6 87.7(2) . .
N2 Ru1 O11 177.45(13) . .
N2 Ru1 O22 96.77(13) . .
O11 Ru1 O22 85.46(12) . .
N2 Ru1 O21 98.80(13) . .
O11 Ru1 O21 82.26(12) . .
O22 Ru1 O21 93.66(12) . .
N2 Ru1 O12 87.62(13) . .
O11 Ru1 O12 90.17(12) . .
O22 Ru1 O12 175.45(12) . .
O21 Ru1 O12 84.47(12) . .
N2 Ru1 N11 79.72(14) . .
O11 Ru1 N11 98.98(13) . .
O22 Ru1 N11 92.45(13) . .
O21 Ru1 N11 173.85(13) . .
O12 Ru1 N11 89.49(13) . .
N4 Ru2 O41 173.95(13) . .
N4 Ru2 O32 90.23(13) . .
O41 Ru2 O32 84.53(12) . .
N4 Ru2 O42 93.76(13) . .
O41 Ru2 O42 91.42(12) . .
O32 Ru2 O42 175.82(12) . .
N4 Ru2 O31 100.45(13) . .
O41 Ru2 O31 82.93(12) . .
O32 Ru2 O31 93.39(12) . .
O42 Ru2 O31 87.13(12) . .
N4 Ru2 N12 80.41(13) . .
O41 Ru2 N12 96.11(13) . .
O32 Ru2 N12 85.34(12) . .
O42 Ru2 N12 94.08(12) . .
O31 Ru2 N12 178.47(13) . .
C50B O51 C50B 180(4) 3 .
C50B O51 C5OA 120.7(12) 3 .
C50B O51 C5OA 59.3(12) . .
C50B O51 C5OA 59.3(12) 3 3
C50B O51 C5OA 120.7(12) . 3
C5OA O51 C5OA 180(2) . 3
C51A C5OA O51 104.8(18) . .
C51A C5OA H5O1 110.8 . .
O51 C5OA H5O1 110.8 . .
C51A C5OA H5O2 110.8 . .
O51 C5OA H5O2 110.8 . .
H5O1 C5OA H5O2 108.9 . .
C5OA C51A H51D 109.5 . .
C5OA C51A H51E 109.5 . .
H51D C51A H51E 109.5 . .
C5OA C51A H51F 109.5 . .
H51D C51A H51F 109.5 . .
H51E C51A H51F 109.5 . .
O51 C50B C51B 116(2) . .
O51 C50B C50B 0.0(18) . 3
C51B C50B C50B 116(2) . 3
O51 C50B H50A 108.3 . .
C51B C50B H50A 108.3 . .
C50B C50B H50A 108.3 3 .
O51 C50B H50B 108.3 . .
C51B C50B H50B 108.3 . .
C50B C50B H50B 108.3 3 .
H50A C50B H50B 107.4 . .
C50B C51B H51G 109.5 . .
C50B C51B H51H 109.5 . .
H51G C51B H51H 109.5 . .
C50B C51B H51I 109.5 . .
H51G C51B H51I 109.5 . .
H51H C51B H51I 109.5 . .

loop_
_geom_bond_atom_site_label_1
_geom_bond_atom_site_label_2
_geom_bond_distance
_geom_bond_site_symmetry_2
C1 N2 1.344(5) .
C1 N4 1.347(5) .
C1 C11 1.426(6) .
C2 O1 1.207(5) .
C2 N3 1.372(6) .
C2 N1 1.396(5) .
C3 N1 1.487(6) .
C3 C4 1.512(6) .
C3 C5 1.521(7) .
C3 H3 1.0000 .
C4 H4A 0.9800 .
C4 H4B 0.9800 .
C4 H4C 0.9800 .
C5 H5A 0.9800 .
C5 H5B 0.9800 .
C5 H5C 0.9800 .
C6 N3 1.483(6) .
C6 C8 1.505(7) .
C6 C7 1.517(8) .
C6 H6 1.0000 .
C7 H7A 0.9800 .
C7 H7B 0.9800 .
C7 H7C 0.9800 .
C8 H8A 0.9800 .
C8 H8B 0.9800 .
C8 H8C 0.9800 .
C11 N12 1.339(5) .
C11 N11 1.345(5) .
C12 N12 1.359(5) .
C12 C13 1.377(6) .
C12 C15 1.479(6) .
C13 C14 1.376(6) .
C13 H13 0.9500 .
C14 N11 1.360(5) .
C14 C16 1.487(6) .
C15 H15A 0.9800 .
C15 H15B 0.9800 .
C15 H15C 0.9800 .
C16 H16A 0.9800 .
C16 H16B 0.9800 .
C16 H16C 0.9800 .
C21 C22 1.507(6) .
C21 H21A 0.9800 .
C21 H21B 0.9800 .
C21 H21C 0.9800 .
C22 O12 1.277(5) .
C22 C23 1.391(6) .
C23 C24 1.385(6) .
C23 H23 0.9500 .
C24 O11 1.278(5) .
C24 C25 1.499(6) .
C25 H25A 0.9800 .
C25 H25B 0.9800 .
C25 H25C 0.9800 .
C31 C32 1.497(6) .
C31 H31A 0.9800 .
C31 H31B 0.9800 .
C31 H31C 0.9800 .
C32 O21 1.275(5) .
C32 C33 1.401(7) .
C33 C34 1.386(7) .
C33 H33 0.9500 .
C34 O22 1.280(6) .
C34 C35 1.505(7) .
C35 H35A 0.9800 .
C35 H35B 0.9800 .
C35 H35C 0.9800 .
C41 C42 1.501(6) .
C41 H41A 0.9800 .
C41 H41B 0.9800 .
C41 H41C 0.9800 .
C42 O31 1.279(5) .
C42 C43 1.393(6) .
C43 C44 1.382(6) .
C43 H43 0.9500 .
C44 O32 1.283(5) .
C44 C45 1.497(6) .
C45 H45A 0.9800 .
C45 H45B 0.9800 .
C45 H45C 0.9800 .
C51 C52 1.494(7) .
C51 H51A 0.9800 .
C51 H51B 0.9800 .
C51 H51C 0.9800 .
C52 O41 1.284(5) .
C52 C53 1.382(7) .
C53 C54 1.391(7) .
C53 H53 0.9500 .
C54 O42 1.269(5) .
C54 C55 1.498(6) .
C55 H55A 0.9800 .
C55 H55B 0.9800 .
C55 H55C 0.9800 .
N1 N2 1.378(5) .
N2 Ru1 1.964(3) .
N3 N4 1.378(5) .
N4 Ru2 1.984(3) .
N11 Ru1 2.060(4) .
N12 Ru2 2.071(3) .
O11 Ru1 2.014(3) .
O12 Ru1 2.025(3) .
O21 Ru1 2.024(3) .
O22 Ru1 2.021(3) .
O31 Ru2 2.022(3) .
O32 Ru2 2.006(3) .
O41 Ru2 2.002(3) .
O42 Ru2 2.021(3) .
F1 P1 1.573(4) .
F2 P1 1.593(4) .
F3 P1 1.537(5) .
F4 P1 1.556(4) .
F5 P1 1.557(4) .
F6 P1 1.608(5) .
O51 C50B 1.02(2) 3
O51 C50B 1.02(2) .
O51 C5OA 1.58(2) .
O51 C5OA 1.58(2) 3
C5OA C51A 1.411(16) .
C5OA H5O1 0.9900 .
C5OA H5O2 0.9900 .
C51A H51D 0.9800 .
C51A H51E 0.9800 .
C51A H51F 0.9800 .
C50B C51B 1.494(18) .
C50B C50B 2.03(5) 3
C50B H50A 0.9900 .
C50B H50B 0.9900 .
C51B H51G 0.9800 .
C51B H51H 0.9800 .
C51B H51I 0.9800 .

loop_
_geom_torsion_atom_site_label_1
_geom_torsion_atom_site_label_2
_geom_torsion_atom_site_label_3
_geom_torsion_atom_site_label_4
_geom_torsion
_geom_torsion_site_symmetry_1
_geom_torsion_site_symmetry_4
N2 C1 C11 N12 167.5(3) . .
N4 C1 C11 N12 -3.3(6) . .
N2 C1 C11 N11 -4.1(5) . .
N4 C1 C11 N11 -174.9(3) . .
N12 C12 C13 C14 -2.7(6) . .
C15 C12 C13 C14 177.3(4) . .
C12 C13 C14 N11 3.8(6) . .
C12 C13 C14 C16 -175.7(4) . .
O12 C22 C23 C24 1.9(8) . .
C21 C22 C23 C24 -177.8(5) . .
C22 C23 C24 O11 -1.1(8) . .
C22 C23 C24 C25 179.0(5) . .
O21 C32 C33 C34 0.9(8) . .
C31 C32 C33 C34 179.0(5) . .
C32 C33 C34 O22 4.8(8) . .
C32 C33 C34 C35 -173.1(5) . .
O31 C42 C43 C44 -0.6(8) . .
C41 C42 C43 C44 177.6(5) . .
C42 C43 C44 O32 -1.1(8) . .
C42 C43 C44 C45 179.0(5) . .
O41 C52 C53 C54 -2.0(8) . .
C51 C52 C53 C54 174.9(5) . .
C52 C53 C54 O42 5.8(8) . .
C52 C53 C54 C55 -172.0(5) . .
O1 C2 N1 N2 -179.8(4) . .
N3 C2 N1 N2 0.0(6) . .
O1 C2 N1 C3 14.7(6) . .
N3 C2 N1 C3 -165.5(4) . .
C4 C3 N1 N2 123.8(4) . .
C5 C3 N1 N2 -108.0(4) . .
C4 C3 N1 C2 -70.1(5) . .
C5 C3 N1 C2 58.1(5) . .
N4 C1 N2 N1 7.1(6) . .
C11 C1 N2 N1 -162.4(3) . .
N4 C1 N2 Ru1 -167.9(3) . .
C11 C1 N2 Ru1 22.6(4) . .
C2 N1 N2 C1 -3.8(5) . .
C3 N1 N2 C1 162.2(4) . .
C2 N1 N2 Ru1 170.0(3) . .
C3 N1 N2 Ru1 -24.0(5) . .
O1 C2 N3 N4 -178.7(4) . .
N1 C2 N3 N4 1.5(6) . .
O1 C2 N3 C6 1.9(7) . .
N1 C2 N3 C6 -177.9(4) . .
C8 C6 N3 C2 -62.8(6) . .
C7 C6 N3 C2 66.7(6) . .
C8 C6 N3 N4 117.8(5) . .
C7 C6 N3 N4 -112.8(5) . .
N2 C1 N4 N3 -5.7(6) . .
C11 C1 N4 N3 163.6(3) . .
N2 C1 N4 Ru2 174.1(3) . .
C11 C1 N4 Ru2 -16.6(4) . .
C2 N3 N4 C1 1.0(6) . .
C6 N3 N4 C1 -179.6(4) . .
C2 N3 N4 Ru2 -178.8(3) . .
C6 N3 N4 Ru2 0.7(6) . .
N12 C11 N11 C14 -5.4(6) . .
C1 C11 N11 C14 165.1(4) . .
N12 C11 N11 Ru1 174.4(3) . .
C1 C11 N11 Ru1 -15.0(4) . .
C13 C14 N11 C11 0.0(6) . .
C16 C14 N11 C11 179.5(4) . .
C13 C14 N11 Ru1 -179.8(3) . .
C16 C14 N11 Ru1 -0.2(6) . .
N11 C11 N12 C12 6.6(6) . .
C1 C11 N12 C12 -164.0(4) . .
N11 C11 N12 Ru2 -169.2(3) . .
C1 C11 N12 Ru2 20.2(4) . .
C13 C12 N12 C11 -2.2(6) . .
C15 C12 N12 C11 177.8(4) . .
C13 C12 N12 Ru2 172.2(3) . .
C15 C12 N12 Ru2 -7.8(6) . .
C23 C24 O11 Ru1 -15.2(6) . .
C25 C24 O11 Ru1 164.7(3) . .
C23 C22 O12 Ru1 13.5(6) . .
C21 C22 O12 Ru1 -166.9(3) . .
C33 C32 O21 Ru1 -13.5(6) . .
C31 C32 O21 Ru1 168.2(3) . .
C33 C34 O22 Ru1 3.7(7) . .
C35 C34 O22 Ru1 -178.3(3) . .
C43 C42 O31 Ru2 -3.6(6) . .
C41 C42 O31 Ru2 178.1(3) . .
C43 C44 O32 Ru2 6.6(6) . .
C45 C44 O32 Ru2 -173.5(3) . .
C53 C52 O41 Ru2 -12.6(7) . .
C51 C52 O41 Ru2 170.3(3) . .
C53 C54 O42 Ru2 5.7(6) . .
C55 C54 O42 Ru2 -176.4(3) . .
C1 N2 Ru1 O11 36(3) . .
N1 N2 Ru1 O11 -138(3) . .
C1 N2 Ru1 O22 -115.0(3) . .
N1 N2 Ru1 O22 71.0(4) . .
C1 N2 Ru1 O21 150.2(3) . .
N1 N2 Ru1 O21 -23.8(4) . .
C1 N2 Ru1 O12 66.1(3) . .
N1 N2 Ru1 O12 -107.8(4) . .
C1 N2 Ru1 N11 -23.8(3) . .
N1 N2 Ru1 N11 162.3(4) . .
C24 O11 Ru1 N2 52(3) . .
C24 O11 Ru1 O22 -156.9(3) . .
C24 O11 Ru1 O21 -62.6(3) . .
C24 O11 Ru1 O12 21.8(3) . .
C24 O11 Ru1 N11 111.3(3) . .
C34 O22 Ru1 N2 -110.6(3) . .
C34 O22 Ru1 O11 70.6(3) . .
C34 O22 Ru1 O21 -11.3(3) . .
C34 O22 Ru1 O12 54.3(17) . .
C34 O22 Ru1 N11 169.4(3) . .
C32 O21 Ru1 N2 113.6(3) . .
C32 O21 Ru1 O11 -68.7(3) . .
C32 O21 Ru1 O22 16.2(3) . .
C32 O21 Ru1 O12 -159.6(3) . .
C32 O21 Ru1 N11 -170.8(11) . .
C22 O12 Ru1 N2 160.6(3) . .
C22 O12 Ru1 O11 -20.7(3) . .
C22 O12 Ru1 O22 -4.5(17) . .
C22 O12 Ru1 O21 61.5(3) . .
C22 O12 Ru1 N11 -119.7(3) . .
C11 N11 Ru1 N2 20.8(3) . .
C14 N11 Ru1 N2 -159.4(4) . .
C11 N11 Ru1 O11 -156.9(3) . .
C14 N11 Ru1 O11 22.8(4) . .
C11 N11 Ru1 O22 117.3(3) . .
C14 N11 Ru1 O22 -63.0(4) . .
C11 N11 Ru1 O21 -55.7(13) . .
C14 N11 Ru1 O21 124.0(11) . .
C11 N11 Ru1 O12 -66.8(3) . .
C14 N11 Ru1 O12 112.9(4) . .
C1 N4 Ru2 O41 -34.2(14) . .
N3 N4 Ru2 O41 145.5(11) . .
C1 N4 Ru2 O32 -64.2(3) . .
N3 N4 Ru2 O32 115.5(4) . .
C1 N4 Ru2 O42 114.5(3) . .
N3 N4 Ru2 O42 -65.7(4) . .
C1 N4 Ru2 O31 -157.7(3) . .
N3 N4 Ru2 O31 22.0(4) . .
C1 N4 Ru2 N12 21.0(3) . .
N3 N4 Ru2 N12 -159.2(4) . .
C52 O41 Ru2 N4 166.1(11) . .
C52 O41 Ru2 O32 -163.8(4) . .
C52 O41 Ru2 O42 17.3(4) . .
C52 O41 Ru2 O31 -69.7(3) . .
C52 O41 Ru2 N12 111.5(4) . .
C44 O32 Ru2 N4 -108.3(3) . .
C44 O32 Ru2 O41 74.7(3) . .
C44 O32 Ru2 O42 89.2(16) . .
C44 O32 Ru2 O31 -7.8(3) . .
C44 O32 Ru2 N12 171.3(3) . .
C54 O42 Ru2 N4 169.2(3) . .
C54 O42 Ru2 O41 -13.9(3) . .
C54 O42 Ru2 O32 -28.3(18) . .
C54 O42 Ru2 O31 68.9(3) . .
C54 O42 Ru2 N12 -110.1(3) . .
C42 O31 Ru2 N4 97.3(3) . .
C42 O31 Ru2 O41 -77.6(3) . .
C42 O31 Ru2 O32 6.5(3) . .
C42 O31 Ru2 O42 -169.4(3) . .
C42 O31 Ru2 N12 -27(5) . .
C11 N12 Ru2 N4 -22.5(3) . .
C12 N12 Ru2 N4 162.8(4) . .
C11 N12 Ru2 O41 152.5(3) . .
C12 N12 Ru2 O41 -22.2(4) . .
C11 N12 Ru2 O32 68.6(3) . .
C12 N12 Ru2 O32 -106.1(4) . .
C11 N12 Ru2 O42 -115.6(3) . .
C12 N12 Ru2 O42 69.7(4) . .
C11 N12 Ru2 O31 102(5) . .
C12 N12 Ru2 O31 -73(5) . .
C50B O51 C5OA C51A -165(3) 3 .
C50B O51 C5OA C51A 15(3) . .
C5OA O51 C5OA C51A 97(47) 3 .
C50B O51 C50B C51B -94(6) 3 .
C5OA O51 C50B C51B 16(2) . .
C5OA O51 C50B C51B -164(2) 3 .
C5OA O51 C50B C50B 110(3) . 3
C5OA O51 C50B C50B -70(3) 3 3
